data_7241228
loop_
_publ_author_name
'Shen, Jinhui'
'Yu, Aimin'
'Zhang, Lei'
'Meng, Xiangtai'

_publ_section_title
;
 Construction of benzothiophene fused pyrrolidone in water via a
 catalyst-free process and a mechanism study
;
_journal_issue 20
_journal_name_full 'Green Chemistry'
_journal_page_first 6798
_journal_page_last 6803
_journal_paper_doi 10.1039/D0GC01860K
_journal_volume 22
_journal_year 2020
_chemical_formula_moiety 'C22 H23 N O5 S, C H2 Cl2'
_chemical_formula_sum 'C23 H25 Cl2 N O5 S'
_chemical_formula_weight 498.40
_space_group_crystal_system monoclinic
_space_group_IT_number 14
_space_group_name_Hall '-P 2ybc'
_space_group_name_H-M_alt 'P 1 21/c 1'
_atom_sites_solution_hydrogens geom
_atom_sites_solution_primary dual
_audit_creation_date 2020-01-04
_audit_creation_method
;
Olex2 1.2
(compiled 2018.05.29 svn.r3508 for OlexSys, GUI svn.r5506)
;
_audit_update_record
;
2020-05-28 deposited with the CCDC.	2020-09-01 downloaded from the CCDC.
;
_cell_angle_alpha 90
_cell_angle_beta 103.724(8)
_cell_angle_gamma 90
_cell_formula_units_Z 4
_cell_length_a 13.9122(10)
_cell_length_b 12.1203(9)
_cell_length_c 14.5292(11)
_cell_measurement_reflns_used 3138
_cell_measurement_temperature 293(2)
_cell_measurement_theta_max 29.5290
_cell_measurement_theta_min 2.9340
_cell_volume 2380.0(3)
_computing_cell_refinement 'CrysAlisPro 1.171.39.7e (Rigaku OD, 2015)'
_computing_data_collection 'CrysAlisPro 1.171.39.7e (Rigaku OD, 2015)'
_computing_data_reduction 'CrysAlisPro 1.171.39.7e (Rigaku OD, 2015)'
_computing_molecular_graphics 'Olex2 (Dolomanov et al., 2009)'
_computing_publication_material 'Olex2 (Dolomanov et al., 2009)'
_computing_structure_refinement 'ShelXL (Sheldrick, 2015)'
_computing_structure_solution 'ShelXT (Sheldrick, 2015)'
_diffrn_ambient_temperature 293(2)
_diffrn_detector 'CCD plate'
_diffrn_measured_fraction_theta_full 0.991
_diffrn_measured_fraction_theta_max 0.991
_diffrn_measurement_details
;
List of Runs (angles in degrees, time in seconds):

  # Type    Start    End  Width  t~exp~   \w     \q     \k     \f   Frames
#--------------------------------------------------------------------------
  1  \w    -73.00 110.00   1.00   22.51    --   30.00  54.00-180.00  183
  2  \w    -50.00  -5.00   1.00   22.51    --   30.00  54.00   0.00   45
;
_diffrn_measurement_device 'two-circle diffractometer'
_diffrn_measurement_device_type 'XtaLAB Mini (ROW)'
_diffrn_measurement_method '\w scans'
_diffrn_orient_matrix_type 'CrysAlisPro convention (1999,Acta A55,543-557)'
_diffrn_orient_matrix_UB_11 0.0292641000
_diffrn_orient_matrix_UB_12 0.0465645000
_diffrn_orient_matrix_UB_13 0.0183185000
_diffrn_orient_matrix_UB_21 -0.0425599000
_diffrn_orient_matrix_UB_22 0.0340830000
_diffrn_orient_matrix_UB_23 -0.0122065000
_diffrn_orient_matrix_UB_31 -0.0095048000
_diffrn_orient_matrix_UB_32 -0.0097608000
_diffrn_orient_matrix_UB_33 0.0451401000
_diffrn_radiation_monochromator graphite
_diffrn_radiation_probe x-ray
_diffrn_radiation_type MoK\a
_diffrn_radiation_wavelength 0.71073
_diffrn_reflns_av_R_equivalents 0.0289
_diffrn_reflns_av_unetI/netI 0.0447
_diffrn_reflns_Laue_measured_fraction_full 0.991
_diffrn_reflns_Laue_measured_fraction_max 0.991
_diffrn_reflns_limit_h_max 16
_diffrn_reflns_limit_h_min -14
_diffrn_reflns_limit_k_max 14
_diffrn_reflns_limit_k_min -9
_diffrn_reflns_limit_l_max 17
_diffrn_reflns_limit_l_min -17
_diffrn_reflns_number 8406
_diffrn_reflns_point_group_measured_fraction_full 0.991
_diffrn_reflns_point_group_measured_fraction_max 0.991
_diffrn_reflns_theta_full 25.009
_diffrn_reflns_theta_max 25.009
_diffrn_reflns_theta_min 3.014
_diffrn_source 'fine-focus sealed X-ray tube'
_diffrn_source_type 'Enhance (Mo) X-ray Source'
_exptl_absorpt_coefficient_mu 0.395
_exptl_absorpt_correction_T_max 1.00000
_exptl_absorpt_correction_T_min 0.44711
_exptl_absorpt_correction_type multi-scan
_exptl_absorpt_process_details
;
CrysAlisPro 1.171.39.7e (Rigaku Oxford Diffraction, 2015)
Empirical absorption correction using spherical harmonics,
 implemented in SCALE3 ABSPACK scaling algorithm.
;
_exptl_crystal_density_diffrn 1.391
_exptl_crystal_description block
_exptl_crystal_F_000 1040
_refine_diff_density_max 0.471
_refine_diff_density_min -0.482
_refine_diff_density_rms 0.059
_refine_ls_extinction_method none
_refine_ls_goodness_of_fit_ref 1.035
_refine_ls_hydrogen_treatment constr
_refine_ls_matrix_type full
_refine_ls_number_parameters 293
_refine_ls_number_reflns 4172
_refine_ls_number_restraints 0
_refine_ls_restrained_S_all 1.035
_refine_ls_R_factor_all 0.0739
_refine_ls_R_factor_gt 0.0436
_refine_ls_shift/su_max 0.001
_refine_ls_shift/su_mean 0.000
_refine_ls_structure_factor_coef Fsqd
_refine_ls_weighting_details 'w=1/[\s^2^(Fo^2^)+(0.0592P)^2^+0.5619P] where P=(Fo^2^+2Fc^2^)/3'
_refine_ls_weighting_scheme calc
_refine_ls_wR_factor_gt 0.1083
_refine_ls_wR_factor_ref 0.1263
_reflns_Friedel_coverage 0.000
_reflns_number_gt 3092
_reflns_number_total 4172
_reflns_threshold_expression 'I > 2\s(I)'
_cod_data_source_file d0gc01860k2.cif
_cod_data_source_block 1
_cod_depositor_comments 'Adding full bibliography for 7241227--7241236.cif.'
_cod_database_code 7241228
_shelx_shelxl_version_number 2017/1
_shelx_space_group_comment
;
The symmetry employed for this shelxl refinement is uniquely defined
by the following loop, which should always be used as a source of
symmetry information in preference to the above space-group names.
They are only intended as comments.
;
_reflns_odcompleteness_completeness 99.84
_reflns_odcompleteness_iscentric 1
_reflns_odcompleteness_theta 26.32
_olex2_refinement_description
;
1. Fixed Uiso
 At 1.2 times of:
  All C(H) groups, All C(H,H) groups
 At 1.5 times of:
  All C(H,H,H) groups, All O(H) groups
2.a Ternary CH refined with riding coordinates:
 C00I(H00I)
2.b Secondary CH2 refined with riding coordinates:
 C00E(H00A,H00B), C00F(H00C,H00D), C00S(H00E,H00F), C00V(H00V,H00W)
2.c Aromatic/amide H refined with riding coordinates:
 C00H(H00H), C00L(H00L), C00N(H00N), C00O(H00O), C00P(H00P), C00Q(H00Q),
 C00R(H00R), C00U(H00U)
2.d Idealised Me refined as rotating group:
 C00T(H00G,H00J,H00K), C00W(H00M,H00S,H00T)
2.e Idealised tetrahedral OH refined as rotating group:
 O00(H00), O1(H1)
;
_olex2_submission_special_instructions 'No special instructions were received'
_oxdiff_exptl_absorpt_empirical_details
;
Empirical correction (ABSPACK) includes:
- Absorption correction using spherical harmonics
- Frame scaling
;
_oxdiff_exptl_absorpt_empirical_full_max 1.657
_oxdiff_exptl_absorpt_empirical_full_min 0.659

loop_
_space_group_symop_operation_xyz
'x, y, z'
'-x, y+1/2, -z+1/2'
'-x, -y, -z'
'x, -y-1/2, z-1/2'

loop_
_atom_site_label
_atom_site_type_symbol
_atom_site_fract_x
_atom_site_fract_y
_atom_site_fract_z
_atom_site_U_iso_or_equiv
_atom_site_adp_type
_atom_site_occupancy
_atom_site_site_symmetry_order
_atom_site_calc_flag
_atom_site_refinement_flags_posn
_atom_site_refinement_flags_adp
_atom_site_refinement_flags_occupancy
_atom_site_disorder_assembly
_atom_site_disorder_group
S001 S 0.58834(5) 0.39539(5) 0.56868(5) 0.0481(2) Uani 1 1 d . . . . .
Cl00 Cl 0.08837(8) 0.77392(11) 0.62372(9) 0.1152(4) Uani 1 1 d . . . . .
Cl1 Cl 0.25936(10) 0.63515(9) 0.65424(9) 0.1185(4) Uani 1 1 d . . . . .
O00 O 0.46721(10) 0.15510(13) 0.46677(9) 0.0360(4) Uani 1 1 d . . . . .
H00 H 0.495794 0.102321 0.450031 0.054 Uiso 1 1 calc GR . . . .
O005 O 0.47518(11) 0.01568(13) 0.63275(10) 0.0372(4) Uani 1 1 d . . . . .
O1 O 0.55040(10) 0.33408(14) 0.75226(11) 0.0422(4) Uani 1 1 d . . . . .
H1 H 0.536237 0.388396 0.780005 0.063 Uiso 1 1 calc GR . . . .
O007 O 0.20481(11) 0.37812(15) 0.65160(13) 0.0543(5) Uani 1 1 d . . . . .
O008 O 0.27188(12) 0.27792(17) 0.55430(12) 0.0571(5) Uani 1 1 d . . . . .
N009 N 0.45249(12) 0.18391(14) 0.69524(11) 0.0303(4) Uani 1 1 d . . . . .
C00A C 0.47948(14) 0.11715(19) 0.63279(13) 0.0297(5) Uani 1 1 d . . . . .
C00B C 0.46773(15) 0.30154(18) 0.68184(14) 0.0316(5) Uani 1 1 d . . . . .
C00C C 0.51665(14) 0.18645(18) 0.56032(13) 0.0294(5) Uani 1 1 d . . . . .
C00D C 0.62858(15) 0.18173(19) 0.57668(14) 0.0340(5) Uani 1 1 d . . . . .
C00E C 0.42413(16) 0.1426(2) 0.78054(14) 0.0361(5) Uani 1 1 d . . . . .
H00A H 0.450717 0.192011 0.832916 0.043 Uiso 1 1 calc R . . . .
H00B H 0.454111 0.070750 0.796607 0.043 Uiso 1 1 calc R . . . .
C00F C 0.37715(15) 0.36934(19) 0.68901(16) 0.0379(5) Uani 1 1 d . . . . .
H00C H 0.369856 0.365153 0.753678 0.046 Uiso 1 1 calc R . . . .
H00D H 0.389474 0.445928 0.676199 0.046 Uiso 1 1 calc R . . . .
C00G C 0.31402(16) 0.13261(19) 0.76957(15) 0.0375(5) Uani 1 1 d . . . . .
C00H C 0.68469(16) 0.0869(2) 0.58045(15) 0.0390(5) Uani 1 1 d . . . . .
H00H H 0.654196 0.018179 0.574958 0.047 Uiso 1 1 calc R . . . .
C00I C 0.48871(15) 0.30432(17) 0.58044(15) 0.0325(5) Uani 1 1 d . . . . .
H00I H 0.428091 0.325422 0.534102 0.039 Uiso 1 1 calc R . . . .
C00J C 0.28043(16) 0.3347(2) 0.62327(17) 0.0404(5) Uani 1 1 d . . . . .
C00K C 0.78713(17) 0.0943(2) 0.59251(17) 0.0492(6) Uani 1 1 d . . . . .
C00L C 0.26948(18) 0.1819(2) 0.83479(17) 0.0505(7) Uani 1 1 d . . . . .
H00L H 0.307936 0.222597 0.884363 0.061 Uiso 1 1 calc R . . . .
C00M C 0.67278(17) 0.2846(2) 0.58396(16) 0.0418(6) Uani 1 1 d . . . . .
C00N C 0.82985(18) 0.1977(3) 0.60230(19) 0.0581(8) Uani 1 1 d . . . . .
H00N H 0.898163 0.203341 0.611756 0.070 Uiso 1 1 calc R . . . .
C00O C 0.1545(2) 0.0628(3) 0.6897(2) 0.0714(9) Uani 1 1 d . . . . .
H00O H 0.115462 0.022701 0.640049 0.086 Uiso 1 1 calc R . . . .
C00P C 0.77483(19) 0.2927(2) 0.5985(2) 0.0554(7) Uani 1 1 d . . . . .
H00P H 0.805573 0.361372 0.605663 0.066 Uiso 1 1 calc R . . . .
C00Q C 0.1691(2) 0.1720(3) 0.8277(2) 0.0643(8) Uani 1 1 d . . . . .
H00Q H 0.140556 0.206047 0.872005 0.077 Uiso 1 1 calc R . . . .
C00R C 0.1118(2) 0.1120(3) 0.7554(2) 0.0693(9) Uani 1 1 d . . . . .
H00R H 0.044253 0.104525 0.750724 0.083 Uiso 1 1 calc R . . . .
C00S C 0.10747(18) 0.3595(3) 0.5884(2) 0.0713(9) Uani 1 1 d . . . . .
H00E H 0.106690 0.386423 0.525324 0.086 Uiso 1 1 calc R . . . .
H00F H 0.092514 0.281270 0.584223 0.086 Uiso 1 1 calc R . . . .
C00T C 0.8476(2) -0.0095(3) 0.5954(2) 0.0750(9) Uani 1 1 d . . . . .
H00G H 0.852500 -0.046365 0.654832 0.112 Uiso 1 1 calc GR . . . .
H00J H 0.912698 0.009196 0.588768 0.112 Uiso 1 1 calc GR . . . .
H00K H 0.816184 -0.057374 0.544521 0.112 Uiso 1 1 calc GR . . . .
C00U C 0.25548(19) 0.0724(2) 0.69664(19) 0.0539(7) Uani 1 1 d . . . . .
H00U H 0.283746 0.038176 0.652152 0.065 Uiso 1 1 calc R . . . .
C00V C 0.2177(3) 0.7684(3) 0.6489(2) 0.0747(9) Uani 1 1 d . . . . .
H00V H 0.240876 0.807913 0.600270 0.090 Uiso 1 1 calc R . . . .
H00W H 0.244777 0.804588 0.709069 0.090 Uiso 1 1 calc R . . . .
C00W C 0.0342(2) 0.4183(3) 0.6265(3) 0.0946(12) Uani 1 1 d . . . . .
H00M H -0.029666 0.411070 0.583665 0.142 Uiso 1 1 calc GR . . . .
H00S H 0.051804 0.494896 0.633939 0.142 Uiso 1 1 calc GR . . . .
H00T H 0.032163 0.387586 0.686877 0.142 Uiso 1 1 calc GR . . . .

loop_
_atom_site_aniso_label
_atom_site_aniso_U_11
_atom_site_aniso_U_22
_atom_site_aniso_U_33
_atom_site_aniso_U_23
_atom_site_aniso_U_13
_atom_site_aniso_U_12
S001 0.0547(4) 0.0329(4) 0.0643(4) -0.0012(3) 0.0295(3) -0.0053(3)
Cl00 0.0832(7) 0.1248(10) 0.1345(9) -0.0170(8) 0.0198(6) -0.0126(6)
Cl1 0.1603(11) 0.0646(7) 0.1222(9) 0.0068(6) 0.0166(8) 0.0181(6)
O00 0.0397(8) 0.0395(10) 0.0278(7) -0.0056(7) 0.0060(6) 0.0064(7)
O005 0.0499(9) 0.0258(10) 0.0394(8) -0.0026(7) 0.0174(7) 0.0019(7)
O1 0.0333(8) 0.0454(11) 0.0460(9) -0.0184(8) 0.0058(7) 0.0011(7)
O007 0.0330(8) 0.0576(12) 0.0727(12) -0.0127(10) 0.0134(8) 0.0060(8)
O008 0.0467(10) 0.0758(14) 0.0465(10) -0.0158(10) 0.0064(8) -0.0006(9)
N009 0.0358(9) 0.0273(10) 0.0296(9) -0.0023(8) 0.0111(7) -0.0001(8)
C00A 0.0282(10) 0.0328(14) 0.0283(10) -0.0040(9) 0.0066(8) 0.0026(9)
C00B 0.0313(11) 0.0284(12) 0.0356(11) -0.0067(9) 0.0085(9) 0.0007(9)
C00C 0.0311(10) 0.0297(12) 0.0281(10) -0.0039(9) 0.0088(8) 0.0018(9)
C00D 0.0328(11) 0.0406(14) 0.0293(10) -0.0031(10) 0.0090(9) -0.0002(10)
C00E 0.0420(12) 0.0391(14) 0.0288(10) 0.0002(10) 0.0113(9) 0.0004(10)
C00F 0.0345(11) 0.0338(13) 0.0473(13) -0.0078(10) 0.0133(10) 0.0020(10)
C00G 0.0406(12) 0.0380(13) 0.0356(11) 0.0036(10) 0.0123(9) -0.0019(10)
C00H 0.0363(11) 0.0434(14) 0.0368(11) -0.0005(11) 0.0078(9) 0.0045(10)
C00I 0.0345(11) 0.0296(12) 0.0341(11) -0.0024(9) 0.0096(9) 0.0011(9)
C00J 0.0375(12) 0.0372(14) 0.0473(13) 0.0030(12) 0.0118(10) 0.0052(10)
C00K 0.0370(12) 0.0641(19) 0.0467(13) 0.0017(13) 0.0103(10) 0.0101(12)
C00L 0.0458(13) 0.0696(19) 0.0393(13) -0.0044(13) 0.0165(11) 0.0005(13)
C00M 0.0407(12) 0.0446(15) 0.0422(12) -0.0018(11) 0.0142(10) -0.0056(11)
C00N 0.0313(12) 0.081(2) 0.0619(16) -0.0017(15) 0.0105(11) -0.0027(13)
C00O 0.0559(17) 0.077(2) 0.078(2) -0.0126(18) 0.0102(15) -0.0252(16)
C00P 0.0432(14) 0.0598(19) 0.0657(17) -0.0050(14) 0.0180(12) -0.0147(13)
C00Q 0.0475(15) 0.097(3) 0.0552(16) 0.0027(16) 0.0261(13) 0.0037(15)
C00R 0.0430(14) 0.093(2) 0.075(2) 0.0125(18) 0.0216(14) -0.0120(16)
C00S 0.0342(13) 0.085(2) 0.090(2) -0.0079(18) 0.0053(14) 0.0039(14)
C00T 0.0508(16) 0.081(2) 0.091(2) 0.0034(19) 0.0138(15) 0.0262(16)
C00U 0.0551(15) 0.0515(18) 0.0577(15) -0.0150(13) 0.0187(12) -0.0120(13)
C00V 0.086(2) 0.063(2) 0.073(2) -0.0055(17) 0.0143(17) -0.0095(17)
C00W 0.0421(16) 0.106(3) 0.136(3) -0.012(3) 0.0224(19) 0.0062(18)

loop_
_atom_type_symbol
_atom_type_description
_atom_type_scat_dispersion_real
_atom_type_scat_dispersion_imag
_atom_type_scat_source
C C 0.0033 0.0016 'International Tables Vol C Tables 4.2.6.8 and 6.1.1.4'
H H 0.0000 0.0000 'International Tables Vol C Tables 4.2.6.8 and 6.1.1.4'
Cl Cl 0.1484 0.1585 'International Tables Vol C Tables 4.2.6.8 and 6.1.1.4'
N N 0.0061 0.0033 'International Tables Vol C Tables 4.2.6.8 and 6.1.1.4'
O O 0.0106 0.0060 'International Tables Vol C Tables 4.2.6.8 and 6.1.1.4'
S S 0.1246 0.1234 'International Tables Vol C Tables 4.2.6.8 and 6.1.1.4'

loop_
_geom_angle_atom_site_label_1
_geom_angle_atom_site_label_2
_geom_angle_atom_site_label_3
_geom_angle
_geom_angle_site_symmetry_1
_geom_angle_site_symmetry_3
_geom_angle_publ_flag
C00M S001 C00I 91.48(10) . . ?
C00J O007 C00S 115.4(2) . . ?
C00A N009 C00B 115.33(17) . . ?
C00A N009 C00E 122.70(18) . . ?
C00B N009 C00E 121.30(17) . . ?
O005 C00A N009 125.77(19) . . ?
O005 C00A C00C 124.92(17) . . ?
N009 C00A C00C 109.31(18) . . ?
O1 C00B N009 107.28(17) . . ?
O1 C00B C00F 110.22(16) . . ?
O1 C00B C00I 112.09(17) . . ?
N009 C00B C00F 111.55(17) . . ?
N009 C00B C00I 102.20(16) . . ?
C00F C00B C00I 113.11(17) . . ?
O00 C00C C00A 110.21(16) . . ?
O00 C00C C00D 112.64(16) . . ?
O00 C00C C00I 110.22(16) . . ?
C00D C00C C00A 111.89(16) . . ?
C00D C00C C00I 107.65(17) . . ?
C00I C00C C00A 103.83(15) . . ?
C00H C00D C00C 125.8(2) . . ?
C00H C00D C00M 120.6(2) . . ?
C00M C00D C00C 113.50(19) . . ?
N009 C00E C00G 113.98(17) . . ?
C00J C00F C00B 115.60(18) . . ?
C00L C00G C00E 120.1(2) . . ?
C00U C00G C00E 121.5(2) . . ?
C00U C00G C00L 118.3(2) . . ?
C00D C00H C00K 120.1(2) . . ?
C00B C00I S001 114.75(14) . . ?
C00C C00I S001 108.47(14) . . ?
C00C C00I C00B 105.79(16) . . ?
O007 C00J C00F 110.3(2) . . ?
O008 C00J O007 124.0(2) . . ?
O008 C00J C00F 125.7(2) . . ?
C00H C00K C00T 119.7(3) . . ?
C00N C00K C00H 118.2(2) . . ?
C00N C00K C00T 122.0(2) . . ?
C00Q C00L C00G 121.3(3) . . ?
C00D C00M S001 113.96(17) . . ?
C00D C00M C00P 119.7(2) . . ?
C00P C00M S001 126.3(2) . . ?
C00P C00N C00K 122.3(2) . . ?
C00R C00O C00U 120.6(3) . . ?
C00N C00P C00M 119.0(2) . . ?
C00R C00Q C00L 120.0(3) . . ?
C00Q C00R C00O 119.6(3) . . ?
C00W C00S O007 108.3(3) . . ?
C00G C00U C00O 120.1(3) . . ?
Cl1 C00V Cl00 111.43(19) . . ?

loop_
_geom_bond_atom_site_label_1
_geom_bond_atom_site_label_2
_geom_bond_distance
_geom_bond_site_symmetry_2
_geom_bond_publ_flag
S001 C00I 1.811(2) . ?
S001 C00M 1.763(3) . ?
Cl00 C00V 1.751(4) . ?
Cl1 C00V 1.711(3) . ?
O00 C00C 1.422(2) . ?
O005 C00A 1.231(3) . ?
O1 C00B 1.402(2) . ?
O007 C00J 1.326(3) . ?
O007 C00S 1.462(3) . ?
O008 C00J 1.198(3) . ?
N009 C00A 1.334(3) . ?
N009 C00B 1.461(3) . ?
N009 C00E 1.475(3) . ?
C00A C00C 1.530(3) . ?
C00B C00F 1.529(3) . ?
C00B C00I 1.569(3) . ?
C00C C00D 1.520(3) . ?
C00C C00I 1.527(3) . ?
C00D C00H 1.383(3) . ?
C00D C00M 1.383(3) . ?
C00E C00G 1.507(3) . ?
C00F C00J 1.513(3) . ?
C00G C00L 1.385(3) . ?
C00G C00U 1.382(3) . ?
C00H C00K 1.397(3) . ?
C00K C00N 1.379(4) . ?
C00K C00T 1.509(4) . ?
C00L C00Q 1.380(4) . ?
C00M C00P 1.388(3) . ?
C00N C00P 1.377(4) . ?
C00O C00R 1.375(4) . ?
C00O C00U 1.389(4) . ?
C00Q C00R 1.368(4) . ?
C00S C00W 1.456(4) . ?
